data_7213854
loop_
_publ_author_name
'Wu, Hua'
'L\"u, Xiao-Li'
'Yang, Chun-Long'
'Dong, Chang-Xun'
'Wu, Mei-Sheng'

_publ_section_title
;
 Diverse topologies of seven d10 coordination polymers constructed from a
 long ligand and different carboxylates
;
_journal_issue 6
_journal_name_full CrystEngComm
_journal_page_first 992
_journal_paper_doi 10.1039/c3ce41974f
_journal_volume 16
_journal_year 2014
_chemical_formula_sum 'C23 H32 Cd0 N6 O8 Zn'
_chemical_formula_weight 585.92
_chemical_name_systematic
;
 ?
;
_space_group_IT_number 2
_symmetry_cell_setting triclinic
_symmetry_space_group_name_Hall '-P 1'
_symmetry_space_group_name_H-M 'P -1'
_atom_sites_solution_hydrogens geom
_atom_sites_solution_primary direct
_atom_sites_solution_secondary difmap
_audit_creation_method SHELXL-97
_cell_angle_alpha 85.816(15)
_cell_angle_beta 88.121(17)
_cell_angle_gamma 77.469(17)
_cell_formula_units_Z 2
_cell_length_a 10.142(2)
_cell_length_b 11.524(2)
_cell_length_c 11.819(2)
_cell_measurement_reflns_used 3695
_cell_measurement_temperature 293(2)
_cell_measurement_theta_max 58.9
_cell_measurement_theta_min 3.8
_cell_volume 1344.7(4)
_computing_cell_refinement CrysAlis
_computing_data_collection 'CrysAlis (Oxford Diffraction, 2006)'
_computing_data_reduction CrysAlis
_computing_structure_refinement 'SHELXL-97 (Sheldrick, 2008)'
_computing_structure_solution 'SHELXS-97 (Sheldrick, 2008)'
_diffrn_ambient_temperature 293(2)
_diffrn_detector_area_resol_mean 10.0
_diffrn_measured_fraction_theta_full 0.956
_diffrn_measured_fraction_theta_max 0.956
_diffrn_measurement_device_type 'Oxford Diffraction Gemini R Ultra'
_diffrn_measurement_method '\w scan'
_diffrn_radiation_monochromator graphite
_diffrn_radiation_source 'fine-focus sealed tube'
_diffrn_radiation_type CuK\a
_diffrn_radiation_wavelength 1.54184
_diffrn_reflns_av_R_equivalents 0.1419
_diffrn_reflns_av_sigmaI/netI 0.1159
_diffrn_reflns_limit_h_max 11
_diffrn_reflns_limit_h_min -11
_diffrn_reflns_limit_k_max 12
_diffrn_reflns_limit_k_min -12
_diffrn_reflns_limit_l_max 8
_diffrn_reflns_limit_l_min -13
_diffrn_reflns_number 6318
_diffrn_reflns_theta_full 58.93
_diffrn_reflns_theta_max 58.93
_diffrn_reflns_theta_min 3.75
_exptl_absorpt_coefficient_mu 1.762
_exptl_absorpt_correction_T_max 0.771
_exptl_absorpt_correction_T_min 0.731
_exptl_absorpt_correction_type multi-scan
_exptl_crystal_colour colorless
_exptl_crystal_density_diffrn 1.447
_exptl_crystal_density_method 'not measured'
_exptl_crystal_description plate
_exptl_crystal_F_000 612
_exptl_crystal_size_max 0.21
_exptl_crystal_size_mid 0.19
_exptl_crystal_size_min 0.15
_refine_diff_density_max 0.768
_refine_diff_density_min -0.907
_refine_diff_density_rms 0.102
_refine_ls_extinction_method none
_refine_ls_goodness_of_fit_ref 1.066
_refine_ls_hydrogen_treatment mixed
_refine_ls_matrix_type full
_refine_ls_number_parameters 358
_refine_ls_number_reflns 3695
_refine_ls_number_restraints 7
_refine_ls_restrained_S_all 1.065
_refine_ls_R_factor_all 0.1288
_refine_ls_R_factor_gt 0.0731
_refine_ls_shift/su_max 0.002
_refine_ls_shift/su_mean 0.000
_refine_ls_structure_factor_coef Fsqd
_refine_ls_weighting_details 'calc w=1/[\s^2^(Fo^2^)+(0.0900P)^2^+0.0000P] where P=(Fo^2^+2Fc^2^)/3'
_refine_ls_weighting_scheme calc
_refine_ls_wR_factor_gt 0.1671
_refine_ls_wR_factor_ref 0.1969
_reflns_number_gt 2105
_reflns_number_total 3695
_reflns_threshold_expression >2\s(I)
_cod_data_source_file c3ce41974f.txt
_cod_data_source_block comp4
_cod_depositor_comments
;
The following automatic conversions were performed:

'_symmetry_cell_setting' value 'Triclinic' changed to 'triclinic'
according to
/usr/data/users/saulius/automatic-downloads/current/RSC/lib/dictionaries/cif_core.dic
dictionary named 'cif_core.dic' version 2.4.2 from 2011-04-26.

Automatic conversion script
Id: cif_fix_values 2281 2013-09-26 08:29:07Z andrius 
;
_cod_original_cell_volume 1344.7(5)
_cod_original_sg_symbol_Hall '-p 1'
_cod_original_sg_symbol_H-M 'p -1'
_cod_database_code 7213854

loop_
_symmetry_equiv_pos_as_xyz
'x, y, z'
'-x, -y, -z'

loop_
_atom_site_label
_atom_site_type_symbol
_atom_site_fract_x
_atom_site_fract_y
_atom_site_fract_z
_atom_site_U_iso_or_equiv
_atom_site_adp_type
_atom_site_occupancy
_atom_site_symmetry_multiplicity
_atom_site_calc_flag
_atom_site_refinement_flags
Zn1 Zn 0.43077(8) 0.12611(7) 0.34066(8) 0.0434(4) Uani 1 1 d .
C1 C 0.2786(7) 0.3076(6) 0.1656(6) 0.0516(19) Uani 1 1 d .
H1 H 0.1982 0.2821 0.1786 0.062 Uiso 1 1 calc R
C2 C 0.4795(8) 0.3216(7) 0.1655(6) 0.058(2) Uani 1 1 d .
H2 H 0.5712 0.3046 0.1810 0.069 Uiso 1 1 calc R
C3 C 0.1859(8) 0.4967(6) 0.0475(7) 0.067(2) Uani 1 1 d .
H21A H 0.0984 0.4904 0.0798 0.080 Uiso 1 1 calc R
H21B H 0.1859 0.4823 -0.0323 0.080 Uiso 1 1 calc R
C4 C 0.2058(9) 0.6203(6) 0.0587(8) 0.071(2) Uani 1 1 d .
H22A H 0.2871 0.6301 0.0169 0.085 Uiso 1 1 calc R
H22B H 0.2191 0.6306 0.1379 0.085 Uiso 1 1 calc R
C5 C 0.0883(9) 0.7157(7) 0.0153(8) 0.071(2) Uani 1 1 d .
H23A H 0.0726 0.7033 -0.0630 0.085 Uiso 1 1 calc R
H23B H 0.0078 0.7080 0.0592 0.085 Uiso 1 1 calc R
C6 C 0.1104(9) 0.8391(7) 0.0218(8) 0.080(3) Uani 1 1 d .
H15A H 0.1828 0.8500 -0.0308 0.096 Uiso 1 1 calc R
H15B H 0.1400 0.8468 0.0976 0.096 Uiso 1 1 calc R
C7 C -0.0122(9) 0.9376(6) -0.0044(8) 0.075(3) Uani 1 1 d .
H16A H -0.0852 0.9265 0.0476 0.091 Uiso 1 1 calc R
H16B H -0.0412 0.9310 -0.0806 0.091 Uiso 1 1 calc R
C8 C 0.4878(7) 0.2254(6) 0.5573(6) 0.0467(18) Uani 1 1 d .
H8 H 0.5492 0.1563 0.5811 0.056 Uiso 1 1 calc R
C9 C 0.3428(8) 0.3529(6) 0.4680(7) 0.059(2) Uani 1 1 d .
H9 H 0.2807 0.3879 0.4127 0.071 Uiso 1 1 calc R
C10 C 0.5166(8) 0.3521(7) 0.7161(6) 0.059(2) Uani 1 1 d .
H27A H 0.5432 0.4282 0.7061 0.071 Uiso 1 1 calc R
H27B H 0.5963 0.2915 0.7359 0.071 Uiso 1 1 calc R
C11 C 0.4136(9) 0.3564(7) 0.8116(6) 0.065(2) Uani 1 1 d .
H28A H 0.4475 0.3875 0.8762 0.077 Uiso 1 1 calc R
H28B H 0.3315 0.4120 0.7879 0.077 Uiso 1 1 calc R
C12 C 0.3784(8) 0.2390(7) 0.8497(7) 0.063(2) Uani 1 1 d .
H29A H 0.3515 0.2046 0.7839 0.076 Uiso 1 1 calc R
H29B H 0.3010 0.2540 0.9011 0.076 Uiso 1 1 calc R
C13 C 0.4901(10) 0.1487(8) 0.9079(7) 0.073(2) Uani 1 1 d .
H30A H 0.5305 0.1878 0.9634 0.087 Uiso 1 1 calc R
H30B H 0.5595 0.1200 0.8521 0.087 Uiso 1 1 calc R
C14 C 0.4440(9) 0.0426(7) 0.9673(7) 0.070(2) Uani 1 1 d .
H31A H 0.4100 -0.0004 0.9112 0.084 Uiso 1 1 calc R
H31B H 0.3702 0.0712 1.0194 0.084 Uiso 1 1 calc R
C15 C 0.0791(6) -0.0041(6) 0.3531(5) 0.0394(16) Uani 1 1 d .
C16 C 0.1135(6) -0.1267(6) 0.3599(5) 0.0407(16) Uani 1 1 d .
H3 H 0.2035 -0.1666 0.3634 0.049 Uiso 1 1 calc R
C17 C 0.0102(6) -0.1902(6) 0.3613(6) 0.0413(16) Uani 1 1 d .
C18 C -0.1238(6) -0.1313(6) 0.3584(6) 0.0421(16) Uani 1 1 d .
H5 H -0.1916 -0.1743 0.3617 0.050 Uiso 1 1 calc R
C19 C -0.1569(6) -0.0073(5) 0.3505(5) 0.0367(15) Uani 1 1 d .
C20 C -0.0553(6) 0.0558(6) 0.3477(5) 0.0435(17) Uani 1 1 d .
H7 H -0.0769 0.1386 0.3421 0.052 Uiso 1 1 calc R
C21 C 0.1895(7) 0.0683(6) 0.3496(6) 0.0422(17) Uani 1 1 d .
C22 C 0.0513(8) -0.3235(7) 0.3606(7) 0.063(2) Uani 1 1 d .
C23 C -0.3025(6) 0.0613(6) 0.3438(6) 0.0407(16) Uani 1 1 d .
N1 N 0.3973(5) 0.2515(5) 0.2059(5) 0.0451(14) Uani 1 1 d .
N2 N 0.4219(7) 0.4158(6) 0.1028(5) 0.0624(18) Uani 1 1 d .
N3 N 0.2912(6) 0.4048(5) 0.1045(5) 0.0527(16) Uani 1 1 d .
N4 N 0.4127(5) 0.2373(5) 0.4670(5) 0.0474(15) Uani 1 1 d .
N5 N 0.4635(6) 0.3258(5) 0.6095(5) 0.0498(15) Uani 1 1 d .
N6 N 0.3694(7) 0.4099(5) 0.5520(6) 0.0641(18) Uani 1 1 d .
O1 O 0.3109(4) 0.0124(4) 0.3453(4) 0.0493(12) Uani 1 1 d .
O2 O 0.1556(5) 0.1776(4) 0.3496(4) 0.0578(14) Uani 1 1 d .
O1W O -0.0077(9) -0.5965(5) 0.3036(8) 0.114(3) Uani 1 1 d D
O3 O -0.3254(5) 0.1702(5) 0.3306(6) 0.0769(18) Uani 1 1 d .
O2W O -0.2579(8) 0.3825(6) 0.3309(8) 0.110(2) Uani 1 1 d D
O4 O -0.3971(4) 0.0057(4) 0.3494(4) 0.0499(12) Uani 1 1 d .
O5 O -0.0509(6) -0.3754(5) 0.3567(8) 0.113(3) Uani 1 1 d D
O6 O 0.1672(6) -0.3783(5) 0.3619(7) 0.098(2) Uani 1 1 d .
H1WA H 0.028(12) -0.666(5) 0.283(8) 0.148 Uiso 1 1 d D
H1WB H -0.011(14) -0.610(10) 0.377(3) 0.148 Uiso 1 1 d D
H2WA H -0.191(9) 0.328(8) 0.310(8) 0.148 Uiso 1 1 d D
H2WB H -0.270(12) 0.356(10) 0.402(4) 0.148 Uiso 1 1 d D
H5WA H -0.026(12) -0.449(4) 0.347(10) 0.148 Uiso 1 1 d D

loop_
_atom_site_aniso_label
_atom_site_aniso_U_11
_atom_site_aniso_U_22
_atom_site_aniso_U_33
_atom_site_aniso_U_23
_atom_site_aniso_U_13
_atom_site_aniso_U_12
Zn1 0.0312(6) 0.0370(6) 0.0631(6) 0.0029(4) -0.0044(4) -0.0115(4)
C1 0.048(5) 0.053(5) 0.057(5) 0.009(4) -0.005(4) -0.021(4)
C2 0.043(5) 0.068(5) 0.062(5) 0.014(4) 0.003(4) -0.020(4)
C3 0.066(5) 0.052(5) 0.082(6) 0.019(4) -0.034(5) -0.014(4)
C4 0.070(6) 0.042(5) 0.093(6) 0.009(4) -0.010(5) 0.000(4)
C5 0.076(6) 0.047(5) 0.086(6) 0.006(4) -0.018(5) -0.004(4)
C6 0.070(6) 0.054(5) 0.107(7) 0.013(5) -0.019(5) 0.002(4)
C7 0.071(6) 0.054(5) 0.093(7) 0.007(5) -0.007(5) 0.003(5)
C8 0.030(4) 0.051(5) 0.060(5) 0.001(4) 0.002(3) -0.012(3)
C9 0.057(5) 0.046(5) 0.065(5) 0.002(4) -0.018(4) 0.006(4)
C10 0.061(5) 0.065(5) 0.059(5) -0.014(4) -0.003(4) -0.024(4)
C11 0.078(6) 0.064(5) 0.055(5) -0.002(4) -0.005(4) -0.024(5)
C12 0.065(6) 0.072(6) 0.055(5) -0.002(4) 0.000(4) -0.021(5)
C13 0.089(7) 0.071(6) 0.061(5) -0.008(4) 0.005(5) -0.024(5)
C14 0.083(6) 0.070(6) 0.064(6) 0.000(4) -0.008(4) -0.030(5)
C15 0.025(3) 0.045(4) 0.049(4) 0.008(3) -0.002(3) -0.014(3)
C16 0.031(4) 0.038(4) 0.055(4) 0.005(3) 0.004(3) -0.014(3)
C17 0.029(4) 0.033(4) 0.061(4) -0.002(3) 0.008(3) -0.005(3)
C18 0.028(4) 0.044(4) 0.057(4) -0.001(3) 0.003(3) -0.016(3)
C19 0.023(3) 0.035(4) 0.056(4) 0.003(3) -0.002(3) -0.016(3)
C20 0.037(4) 0.042(4) 0.051(4) 0.007(3) -0.008(3) -0.010(3)
C21 0.034(4) 0.047(5) 0.050(4) 0.014(3) 0.001(3) -0.023(3)
C22 0.045(5) 0.046(5) 0.098(6) -0.001(4) 0.003(4) -0.015(4)
C23 0.025(4) 0.036(4) 0.060(4) -0.001(3) 0.006(3) -0.004(3)
N1 0.038(3) 0.045(3) 0.054(4) -0.003(3) -0.003(3) -0.011(3)
N2 0.062(4) 0.058(4) 0.069(4) 0.019(3) -0.011(4) -0.023(3)
N3 0.049(4) 0.052(4) 0.060(4) 0.005(3) -0.002(3) -0.019(3)
N4 0.039(3) 0.043(4) 0.060(4) 0.011(3) -0.011(3) -0.011(3)
N5 0.050(4) 0.049(4) 0.052(4) -0.007(3) 0.001(3) -0.012(3)
N6 0.064(5) 0.049(4) 0.072(5) -0.004(3) -0.015(4) 0.005(3)
O1 0.020(3) 0.054(3) 0.075(3) 0.003(2) -0.008(2) -0.011(2)
O2 0.036(3) 0.042(3) 0.097(4) 0.006(3) 0.004(3) -0.015(2)
O1W 0.096(6) 0.046(4) 0.194(8) -0.015(4) 0.015(6) -0.005(4)
O3 0.023(3) 0.044(3) 0.164(6) 0.014(3) -0.003(3) -0.014(2)
O2W 0.077(5) 0.076(5) 0.179(8) -0.038(5) 0.017(5) -0.016(4)
O4 0.036(3) 0.043(3) 0.075(3) -0.003(2) -0.007(2) -0.018(2)
O5 0.050(4) 0.047(4) 0.247(9) -0.024(5) 0.002(5) -0.017(3)
O6 0.059(4) 0.051(4) 0.184(7) 0.009(4) -0.011(4) -0.012(3)

loop_
_atom_type_symbol
_atom_type_description
_atom_type_scat_dispersion_real
_atom_type_scat_dispersion_imag
_atom_type_scat_source
C C 0.0181 0.0091 'International Tables Vol C Tables 4.2.6.8 and 6.1.1.4'
H H 0.0000 0.0000 'International Tables Vol C Tables 4.2.6.8 and 6.1.1.4'
N N 0.0311 0.0180 'International Tables Vol C Tables 4.2.6.8 and 6.1.1.4'
O O 0.0492 0.0322 'International Tables Vol C Tables 4.2.6.8 and 6.1.1.4'
Zn Zn -1.5491 0.6778 'International Tables Vol C Tables 4.2.6.8 and 6.1.1.4'
Cd Cd 0.1185 4.6533 'International Tables Vol C Tables 4.2.6.8 and 6.1.1.4'

loop_
_geom_angle_atom_site_label_1
_geom_angle_atom_site_label_2
_geom_angle_atom_site_label_3
_geom_angle
_geom_angle_site_symmetry_1
_geom_angle_site_symmetry_3
O1 Zn1 O4 96.54(18) . 1_655
O1 Zn1 N4 117.9(2) . .
O4 Zn1 N4 111.4(2) 1_655 .
O1 Zn1 N1 113.8(2) . .
O4 Zn1 N1 120.0(2) 1_655 .
N4 Zn1 N1 98.5(2) . .
N3 C1 N1 110.0(6) . .
N3 C1 H1 125.0 . .
N1 C1 H1 125.0 . .
N2 C2 N1 115.3(7) . .
N2 C2 H2 122.4 . .
N1 C2 H2 122.4 . .
N3 C3 C4 112.8(6) . .
N3 C3 H21A 109.0 . .
C4 C3 H21A 109.0 . .
N3 C3 H21B 109.0 . .
C4 C3 H21B 109.0 . .
H21A C3 H21B 107.8 . .
C3 C4 C5 113.1(7) . .
C3 C4 H22A 109.0 . .
C5 C4 H22A 109.0 . .
C3 C4 H22B 109.0 . .
C5 C4 H22B 109.0 . .
H22A C4 H22B 107.8 . .
C6 C5 C4 113.2(7) . .
C6 C5 H23A 108.9 . .
C4 C5 H23A 108.9 . .
C6 C5 H23B 108.9 . .
C4 C5 H23B 108.9 . .
H23A C5 H23B 107.8 . .
C5 C6 C7 114.9(7) . .
C5 C6 H15A 108.5 . .
C7 C6 H15A 108.5 . .
C5 C6 H15B 108.5 . .
C7 C6 H15B 108.5 . .
H15A C6 H15B 107.5 . .
C6 C7 C7 113.9(9) . 2_575
C6 C7 H16A 108.8 . .
C7 C7 H16A 108.8 2_575 .
C6 C7 H16B 108.8 . .
C7 C7 H16B 108.8 2_575 .
H16A C7 H16B 107.7 . .
N4 C8 N5 110.2(6) . .
N4 C8 H8 124.9 . .
N5 C8 H8 124.9 . .
N6 C9 N4 114.9(6) . .
N6 C9 H9 122.5 . .
N4 C9 H9 122.5 . .
N5 C10 C11 111.8(6) . .
N5 C10 H27A 109.3 . .
C11 C10 H27A 109.3 . .
N5 C10 H27B 109.3 . .
C11 C10 H27B 109.3 . .
H27A C10 H27B 107.9 . .
C12 C11 C10 115.5(7) . .
C12 C11 H28A 108.4 . .
C10 C11 H28A 108.4 . .
C12 C11 H28B 108.4 . .
C10 C11 H28B 108.4 . .
H28A C11 H28B 107.5 . .
C11 C12 C13 115.2(7) . .
C11 C12 H29A 108.5 . .
C13 C12 H29A 108.5 . .
C11 C12 H29B 108.5 . .
C13 C12 H29B 108.5 . .
H29A C12 H29B 107.5 . .
C12 C13 C14 114.0(8) . .
C12 C13 H30A 108.8 . .
C14 C13 H30A 108.8 . .
C12 C13 H30B 108.8 . .
C14 C13 H30B 108.8 . .
H30A C13 H30B 107.6 . .
C13 C14 C14 113.1(9) . 2_657
C13 C14 H31A 109.0 . .
C14 C14 H31A 109.0 2_657 .
C13 C14 H31B 109.0 . .
C14 C14 H31B 109.0 2_657 .
H31A C14 H31B 107.8 . .
C16 C15 C20 120.8(6) . .
C16 C15 C21 120.2(6) . .
C20 C15 C21 119.0(6) . .
C15 C16 C17 118.7(6) . .
C15 C16 H3 120.6 . .
C17 C16 H3 120.6 . .
C18 C17 C16 120.8(6) . .
C18 C17 C22 121.7(6) . .
C16 C17 C22 117.4(6) . .
C17 C18 C19 119.8(6) . .
C17 C18 H5 120.1 . .
C19 C18 H5 120.1 . .
C20 C19 C18 119.6(6) . .
C20 C19 C23 118.7(6) . .
C18 C19 C23 121.7(5) . .
C19 C20 C15 120.2(6) . .
C19 C20 H7 119.9 . .
C15 C20 H7 119.9 . .
O2 C21 O1 123.4(6) . .
O2 C21 C15 118.7(6) . .
O1 C21 C15 117.9(6) . .
O6 C22 O5 122.6(7) . .
O6 C22 C17 123.8(7) . .
O5 C22 C17 113.5(7) . .
O3 C23 O4 121.3(6) . .
O3 C23 C19 118.9(6) . .
O4 C23 C19 119.8(6) . .
C1 N1 C2 102.8(6) . .
C1 N1 Zn1 126.5(5) . .
C2 N1 Zn1 127.3(5) . .
C2 N2 N3 101.9(6) . .
C1 N3 N2 110.0(6) . .
C1 N3 C3 129.0(6) . .
N2 N3 C3 120.9(6) . .
C8 N4 C9 102.6(6) . .
C8 N4 Zn1 127.5(5) . .
C9 N4 Zn1 128.5(5) . .
C8 N5 N6 110.0(6) . .
C8 N5 C10 129.7(6) . .
N6 N5 C10 120.2(6) . .
C9 N6 N5 102.2(6) . .
C21 O1 Zn1 109.5(4) . .
H1WA O1W H1WB 102(4) . .
H2WA O2W H2WB 101(4) . .
C23 O4 Zn1 107.3(4) . 1_455
C22 O5 H5WA 112(8) . .

loop_
_geom_bond_atom_site_label_1
_geom_bond_atom_site_label_2
_geom_bond_distance
_geom_bond_site_symmetry_2
Zn1 O1 1.968(4) .
Zn1 O4 1.981(5) 1_655
Zn1 N4 2.016(6) .
Zn1 N1 2.056(5) .
C1 N3 1.315(8) .
C1 N1 1.322(8) .
C1 H1 0.9300 .
C2 N2 1.305(9) .
C2 N1 1.336(8) .
C2 H2 0.9300 .
C3 N3 1.472(9) .
C3 C4 1.496(10) .
C3 H21A 0.9700 .
C3 H21B 0.9700 .
C4 C5 1.511(11) .
C4 H22A 0.9700 .
C4 H22B 0.9700 .
C5 C6 1.494(11) .
C5 H23A 0.9700 .
C5 H23B 0.9700 .
C6 C7 1.514(11) .
C6 H15A 0.9700 .
C6 H15B 0.9700 .
C7 C7 1.523(15) 2_575
C7 H16A 0.9700 .
C7 H16B 0.9700 .
C8 N4 1.313(8) .
C8 N5 1.324(8) .
C8 H8 0.9300 .
C9 N6 1.296(9) .
C9 N4 1.367(9) .
C9 H9 0.9300 .
C10 N5 1.463(9) .
C10 C11 1.508(10) .
C10 H27A 0.9700 .
C10 H27B 0.9700 .
C11 C12 1.507(10) .
C11 H28A 0.9700 .
C11 H28B 0.9700 .
C12 C13 1.509(11) .
C12 H29A 0.9700 .
C12 H29B 0.9700 .
C13 C14 1.519(11) .
C13 H30A 0.9700 .
C13 H30B 0.9700 .
C14 C14 1.521(16) 2_657
C14 H31A 0.9700 .
C14 H31B 0.9700 .
C15 C16 1.377(9) .
C15 C20 1.389(9) .
C15 C21 1.533(8) .
C16 C17 1.401(8) .
C16 H3 0.9300 .
C17 C18 1.382(9) .
C17 C22 1.502(10) .
C18 C19 1.392(9) .
C18 H5 0.9300 .
C19 C20 1.383(8) .
C19 C23 1.518(9) .
C20 H7 0.9300 .
C21 O2 1.232(8) .
C21 O1 1.261(8) .
C22 O6 1.208(9) .
C22 O5 1.308(9) .
C23 O3 1.225(8) .
C23 O4 1.262(7) .
N2 N3 1.358(8) .
N5 N6 1.363(8) .
O1W H1WA 0.86(3) .
O1W H1WB 0.87(3) .
O2W H2WA 0.86(3) .
O2W H2WB 0.89(3) .
O4 Zn1 1.981(5) 1_455
O5 H5WA 0.85(3) .

loop_
_geom_torsion_atom_site_label_1
_geom_torsion_atom_site_label_2
_geom_torsion_atom_site_label_3
_geom_torsion_atom_site_label_4
_geom_torsion
_geom_torsion_site_symmetry_1
_geom_torsion_site_symmetry_4
N3 C3 C4 C5 -171.8(7) . .
C3 C4 C5 C6 -177.6(8) . .
C4 C5 C6 C7 -171.5(8) . .
C5 C6 C7 C7 179.2(10) . 2_575
N5 C10 C11 C12 68.1(9) . .
C10 C11 C12 C13 68.2(9) . .
C11 C12 C13 C14 167.6(7) . .
C12 C13 C14 C14 -175.8(9) . 2_657
C20 C15 C16 C17 -0.1(10) . .
C21 C15 C16 C17 -179.1(6) . .
C15 C16 C17 C18 -1.3(10) . .
C15 C16 C17 C22 175.9(7) . .
C16 C17 C18 C19 1.9(10) . .
C22 C17 C18 C19 -175.1(7) . .
C17 C18 C19 C20 -1.1(10) . .
C17 C18 C19 C23 178.3(6) . .
C18 C19 C20 C15 -0.2(10) . .
C23 C19 C20 C15 -179.7(6) . .
C16 C15 C20 C19 0.9(10) . .
C21 C15 C20 C19 179.9(6) . .
C16 C15 C21 O2 -176.2(6) . .
C20 C15 C21 O2 4.8(10) . .
C16 C15 C21 O1 4.7(9) . .
C20 C15 C21 O1 -174.3(6) . .
C18 C17 C22 O6 179.2(8) . .
C16 C17 C22 O6 2.0(12) . .
C18 C17 C22 O5 0.2(12) . .
C16 C17 C22 O5 -177.0(7) . .
C20 C19 C23 O3 3.5(10) . .
C18 C19 C23 O3 -176.0(7) . .
C20 C19 C23 O4 -178.0(6) . .
C18 C19 C23 O4 2.5(10) . .
N3 C1 N1 C2 0.4(8) . .
N3 C1 N1 Zn1 160.8(5) . .
N2 C2 N1 C1 -0.6(9) . .
N2 C2 N1 Zn1 -160.8(5) . .
O1 Zn1 N1 C1 40.7(6) . .
O4 Zn1 N1 C1 154.1(5) 1_655 .
N4 Zn1 N1 C1 -85.1(6) . .
O1 Zn1 N1 C2 -163.6(6) . .
O4 Zn1 N1 C2 -50.1(7) 1_655 .
N4 Zn1 N1 C2 70.7(6) . .
N1 C2 N2 N3 0.5(9) . .
N1 C1 N3 N2 -0.1(9) . .
N1 C1 N3 C3 -177.2(7) . .
C2 N2 N3 C1 -0.2(8) . .
C2 N2 N3 C3 177.1(7) . .
C4 C3 N3 C1 139.0(8) . .
C4 C3 N3 N2 -37.7(11) . .
N5 C8 N4 C9 0.7(8) . .
N5 C8 N4 Zn1 167.7(4) . .
N6 C9 N4 C8 -0.6(9) . .
N6 C9 N4 Zn1 -167.4(5) . .
O1 Zn1 N4 C8 98.7(6) . .
O4 Zn1 N4 C8 -11.6(6) 1_655 .
N1 Zn1 N4 C8 -138.5(6) . .
O1 Zn1 N4 C9 -97.6(6) . .
O4 Zn1 N4 C9 152.2(6) 1_655 .
N1 Zn1 N4 C9 25.2(6) . .
N4 C8 N5 N6 -0.7(8) . .
N4 C8 N5 C10 175.9(6) . .
C11 C10 N5 C8 -103.8(9) . .
C11 C10 N5 N6 72.5(8) . .
N4 C9 N6 N5 0.2(9) . .
C8 N5 N6 C9 0.3(8) . .
C10 N5 N6 C9 -176.6(6) . .
O2 C21 O1 Zn1 0.6(8) . .
C15 C21 O1 Zn1 179.7(4) . .
O4 Zn1 O1 C21 174.9(4) 1_655 .
N4 Zn1 O1 C21 56.4(5) . .
N1 Zn1 O1 C21 -58.2(5) . .
O3 C23 O4 Zn1 -2.6(8) . 1_455
C19 C23 O4 Zn1 178.9(5) . 1_455
